data_7720000
loop_
_publ_author_name
'Mondal, Bijan'
'Mohanty, Aisa'
'Daw, Prosenjit'

_publ_section_title
;
 Dehydrogenation of Ammonia-Borane Employing an Air-stable, Phosphine-free
 Molecular Nickel Pincer Catalyst
;
_journal_name_full 'Dalton Transactions'
_journal_paper_doi 10.1039/D5DT02924D
_journal_year 2026
_chemical_formula_moiety 'C25 H29 Br2 N5 Ni'
_chemical_formula_sum 'C25 H29 Br2 N5 Ni'
_chemical_formula_weight 618.06
_chemical_name_systematic NNNNiBr
_space_group_crystal_system monoclinic
_space_group_IT_number 14
_space_group_name_Hall '-P 2ybc'
_space_group_name_H-M_alt 'P 1 21/c 1'
_atom_sites_solution_hydrogens mixed
_atom_sites_solution_primary dual
_audit_creation_date 2025-10-19
_audit_creation_method
;
Olex2 1.5
(compiled 2025.07.13 svn.rb7424aed for OlexSys, GUI svn.r7314)
;
_audit_update_record
;
2025-10-20 deposited with the CCDC.	2025-12-09 downloaded from the CCDC.
;
_cell_angle_alpha 90
_cell_angle_beta 90.3480(10)
_cell_angle_gamma 90
_cell_formula_units_Z 4
_cell_length_a 9.04470(10)
_cell_length_b 28.1677(2)
_cell_length_c 9.31320(10)
_cell_measurement_reflns_used 62160
_cell_measurement_temperature 100.0(3)
_cell_measurement_theta_max 74.8620
_cell_measurement_theta_min 3.0900
_cell_volume 2372.67(4)
_computing_cell_refinement
;
CrystalClear-SM Expert 2.0 r7 (Rigaku, 2011)
;
_computing_data_collection
;
CrystalClear-SM Expert 2.0 r7 (Rigaku, 2011)
;
_computing_data_reduction
;
CrystalClear-SM Expert 2.0 r7 (Rigaku, 2011)
;
_computing_molecular_graphics 'Olex2 1.5 (Dolomanov et al., 2009)'
_computing_publication_material 'Olex2 1.5 (Dolomanov et al., 2009)'
_computing_structure_refinement 'SHELXL 2019/3 (Sheldrick, 2015)'
_computing_structure_solution 'SHELXT 2018/2 (Sheldrick, 2018)'
_diffrn_ambient_temperature 100.15
_diffrn_detector CCD
_diffrn_detector_area_resol_mean 28.5714
_diffrn_detector_type 'Rigaku Saturn724+'
_diffrn_measured_fraction_theta_full 1.000
_diffrn_measured_fraction_theta_max 0.978
_diffrn_measurement_details
;
List of Runs (angles in degrees, time in seconds):

  # Type    Start    End  Width  t~exp~   \w     \q     \k     \f   Frames
#--------------------------------------------------------------------------
  1  \w     14.00 117.00   0.50    0.05    --   43.13  77.00-180.00  206
  2  \w     14.00 117.00   0.50    0.05    --   43.13  77.00  60.00  206
  3  \w    -23.00  38.00   0.50    0.05    --  -43.13  19.00  60.00  122
  4  \w    -63.00 -29.00   0.50    0.12    -- -103.00  61.00  60.00   68
  5  \w   -100.00 -51.00   0.50    0.12    -- -103.00  77.00 -90.00   98
  6  \w     14.00 117.00   0.50    0.05    --   43.13  77.00-120.00  206
  7  \w     14.00 117.00   0.50    0.05    --   43.13  77.00 -60.00  206
  8  \w     14.00 117.00   0.50    0.05    --   43.13  77.00 -60.00  206
  9  \w     14.00 117.00   0.50    0.05    --   43.13  77.00   0.00  206
 10  \w     14.00 117.00   0.50    0.05    --   43.13  77.00  90.00  206
 11  \w     21.00 117.00   0.50    0.05    --   43.13  57.00  90.00  192
 12  \w     12.00 124.00   0.50    0.05    --   43.13  19.00  90.00  224
 13  \w     14.00 117.00   0.50    0.05    --   43.13  77.00  60.00  206
 14  \w     21.00 117.00   0.50    0.05    --   43.13  57.00-180.00  192
 15  \w     83.00 178.00   0.50    0.12    --  108.06 119.00-100.00  190
 16  \w     58.00 116.00   0.50    0.05    --   43.13 159.00  53.00  116
 17  \w     58.00 116.00   0.50    0.05    --   43.13 159.00  53.00  116
 18  \w     57.00 159.00   0.50    0.12    --  108.06 159.00  53.00  204
 19  \w     36.00 118.00   0.50    0.05    --   43.13-159.00  20.00  164
 20  \w     36.00 112.00   0.50    0.12    --  108.06-125.00 -60.00  152
 21  \w     36.00 135.00   0.50    0.12    --  108.06-159.00  20.00  198
 22  \w     36.00 135.00   0.50    0.12    --  108.06-159.00  20.00  198
 23  \w     81.00 106.00   0.50    0.12    --  108.06 -95.00  30.00   50
 24  \w     34.00  99.00   0.50    0.12    --  108.06 -95.00 -30.00  130
 25  \w     50.00 106.00   0.50    0.12    --  108.06 -95.00 -90.00  112
 26  \w     65.00 104.00   0.50    0.12    --  108.06 -95.00-180.00   78
 27  \w     39.00  69.00   0.50    0.12    --  108.06 -95.00  30.00   60
 28  \w     38.00 100.00   0.50    0.12    --  108.06-125.00 120.00  124
 29  \w     37.00 109.00   0.50    0.12    --  108.06-119.00 174.00  144
 30  \w     15.00  91.00   0.50    0.05    --   43.13-119.00 174.00  152
 31  \w     39.00  64.00   0.50    0.12    --  108.06 -95.00-180.00   50
 32  \w     35.00 108.00   0.50    0.12    --  108.06 -77.00 -30.00  146
 33  \w     38.00  74.00   0.50    0.12    --  108.06 -61.00-180.00   72
 34  \w     34.00  74.00   0.50    0.12    --  108.06 -61.00  60.00   80
 35  \w   -118.00 -30.00   0.50    0.05    --  -43.13 159.00  53.00  176
 36  \w   -112.00 -32.00   0.50    0.12    -- -103.00 125.00 120.00  160
 37  \w   -133.00 -45.00   0.50    0.12    -- -103.00 159.00  53.00  176
 38  \w    -91.00  -9.00   0.50    0.05    --  -43.13 119.00-100.00  164
 39  \w   -110.00 -31.00   0.50    0.12    -- -103.00 119.00-100.00  158
 40  \w   -120.00 -20.00   0.50    0.05    --  -43.13 -38.00-150.00  200
 41  \w   -100.00 -74.00   0.50    0.12    -- -103.00 -77.00-144.76   52
 42  \w   -117.00 -20.00   0.50    0.05    --  -43.13 -57.00 -60.00  194
 43  \w   -117.00 -20.00   0.50    0.05    --  -43.13 -57.00  30.00  194
 44  \w   -174.00 -74.00   0.50    0.12    -- -103.00 -77.00 150.00  200
 45  \w   -142.00 -74.00   0.50    0.12    -- -103.00 -77.00 165.75  136
 46  \w    -99.00 -74.00   0.50    0.12    -- -103.00 -77.00  60.00   50
 47  \w    -99.00 -74.00   0.50    0.12    -- -103.00 -77.00  30.00   50
 48  \w   -174.00 -74.00   0.50    0.12    -- -103.00 -77.00  30.00  200
 49  \w   -174.00-148.00   0.50    0.12    -- -103.00 -77.00  60.00   52
 50  \w   -100.00 -74.00   0.50    0.12    -- -103.00 -77.00 -30.00   52
 51  \w   -101.00 -74.00   0.50    0.12    -- -103.00 -77.00 -73.69   54
 52  \w   -110.00 -74.00   0.50    0.12    -- -103.00 -77.00-120.00   72
 53  \w   -124.00 -74.00   0.50    0.12    -- -103.00 -77.00 -90.00  100
 54  \w   -135.00-107.00   0.50    0.12    -- -103.00 -77.00-144.76   56
 55  \w   -167.00-139.00   0.50    0.12    -- -103.00 -77.00 -90.00   56
 56  \w   -172.00-127.00   0.50    0.12    -- -103.00 -77.00 -73.69   90
 57  \w   -154.00 -74.00   0.50    0.12    -- -103.00 -76.00-155.19  160
 58  \w   -119.00 -74.00   0.50    0.12    -- -103.00 -77.00 -60.00   90
 59  \w   -168.00 -74.00   0.50    0.12    -- -103.00 -76.00-165.87  188
 60  \w   -166.00 -74.00   0.50    0.12    -- -103.00 -77.00  90.00  184
 61  \w   -174.00 -74.00   0.50    0.12    -- -103.00 -76.00 179.37  200
 62  \w   -108.00 -74.00   0.50    0.12    -- -103.00 -76.00 109.00   68
 63  \w   -174.00 -74.00   0.50    0.12    -- -103.00 -76.00  95.28  200
 64  \w   -163.00-137.00   0.50    0.12    -- -103.00 -73.00   4.86   52
 65  \w   -130.00 -76.00   0.50    0.12    -- -103.00 -73.00   4.86  108
 66  \w   -102.00 -76.00   0.50    0.12    -- -103.00 -73.00 -20.60   52
 67  \w   -100.00 -74.00   0.50    0.12    -- -103.00 -76.00 -51.43   52
 68  \w   -107.00 -74.00   0.50    0.12    -- -103.00 -76.00-135.04   66
 69  \w   -102.00 -76.00   0.50    0.12    -- -103.00 -72.00 -88.58   52
 70  \w   -162.00-137.00   0.50    0.12    -- -103.00 -76.00-135.04   50
 71  \w   -173.00-147.00   0.50    0.12    -- -103.00 -72.00  -8.35   52
 72  \w   -143.00 -76.00   0.50    0.12    -- -103.00 -72.00  -8.35  134
 73  \w   -131.00 -76.00   0.50    0.12    -- -103.00 -72.00  35.90  110
 74  \w   -167.00 -76.00   0.50    0.12    -- -103.00 -72.00  56.44  182
 75  \w   -101.00 -76.00   0.50    0.12    -- -103.00 -73.00 117.18   50
 76  \w   -174.00 -76.00   0.50    0.12    -- -103.00 -71.00 125.90  196
 77  \w   -145.00-119.00   0.50    0.12    -- -103.00 -71.00 125.90   52
 78  \w   -102.00 -77.00   0.50    0.12    -- -103.00 -70.00 -30.17   50
 79  \w   -104.00 -79.00   0.50    0.12    -- -103.00 -65.00  33.81   50
 80  \w   -155.00 -79.00   0.50    0.12    -- -103.00 -65.00  62.94  152
 81  \w   -106.00 -80.00   0.50    0.12    -- -103.00 -61.00 120.00   52
 82  \w   -134.00 -78.00   0.50    0.12    -- -103.00 -67.00   5.43  112
 83  \w   -173.00 -79.00   0.50    0.12    -- -103.00 -61.00 -30.00  188
 84  \w   -174.00 -79.00   0.50    0.12    -- -103.00 -64.00 -57.92  190
 85  \w   -174.00 -77.00   0.50    0.12    -- -103.00 -70.00-113.85  194
 86  \w   -174.00 -77.00   0.50    0.12    -- -103.00 -70.00-102.05  194
 87  \w   -139.00 -80.00   0.50    0.12    -- -103.00 -48.00  88.39  118
 88  \w   -174.00 -77.00   0.50    0.12    -- -103.00-119.00 174.00  194
 89  \w   -158.00 -50.00   0.50    0.12    -- -103.00-159.00  20.00  216
 90  \w   -117.00 -50.00   0.50    0.05    --  -43.13-159.00  20.00  134
;
_diffrn_measurement_device 'AFC12 (Right): Kappa 3 circle'
_diffrn_measurement_device_type 'Rigaku Saturn724+ (2x2 bin mode)'
_diffrn_measurement_method 'profile data from \w-scans'
_diffrn_measurement_specimen_support 'Mitegen 50um'
_diffrn_radiation_collimation 0.3
_diffrn_radiation_monochromator Confocal
_diffrn_radiation_probe x-ray
_diffrn_radiation_type CuK\a
_diffrn_radiation_wavelength 1.54184
_diffrn_reflns_av_R_equivalents 0.0426
_diffrn_reflns_av_unetI/netI 0.0134
_diffrn_reflns_Laue_measured_fraction_full 1.000
_diffrn_reflns_Laue_measured_fraction_max 0.978
_diffrn_reflns_limit_h_max 11
_diffrn_reflns_limit_h_min -11
_diffrn_reflns_limit_k_max 34
_diffrn_reflns_limit_k_min -34
_diffrn_reflns_limit_l_max 10
_diffrn_reflns_limit_l_min -11
_diffrn_reflns_number 82923
_diffrn_reflns_point_group_measured_fraction_full 1.000
_diffrn_reflns_point_group_measured_fraction_max 0.978
_diffrn_reflns_theta_full 67.684
_diffrn_reflns_theta_max 75.352
_diffrn_reflns_theta_min 3.138
_diffrn_source 'Rotating Anode'
_diffrn_source_current 24.0
_diffrn_source_power 1.2
_diffrn_source_target Mo
_diffrn_source_type 'Rotating Anode'
_diffrn_source_voltage 50.0
_exptl_absorpt_coefficient_mu 5.309
_exptl_absorpt_correction_T_max 1.00000
_exptl_absorpt_correction_T_min 0.73963
_exptl_absorpt_correction_type multi-scan
_exptl_absorpt_process_details
;
CrysAlisPro 1.171.43.116a (Rigaku Oxford Diffraction, 2024)
Empirical absorption correction using spherical harmonics,
implemented in SCALE3 ABSPACK scaling algorithm.
;
_exptl_crystal_colour 'clear greenish green'
_exptl_crystal_colour_lustre clear
_exptl_crystal_colour_modifier greenish
_exptl_crystal_colour_primary green
_exptl_crystal_density_diffrn 1.730
_exptl_crystal_description plate
_exptl_crystal_F_000 1248
_exptl_crystal_preparation 'refluxing condtion with NiCl2(PPh3)2'
_exptl_crystal_recrystallization_method 'vapour diffusion method'
_exptl_crystal_size_max 0.4
_exptl_crystal_size_mid 0.3
_exptl_crystal_size_min 0.2
_refine_diff_density_max 0.657
_refine_diff_density_min -0.546
_refine_diff_density_rms 0.068
_refine_ls_extinction_method none
_refine_ls_goodness_of_fit_ref 1.059
_refine_ls_hydrogen_treatment mixed
_refine_ls_matrix_type full
_refine_ls_number_parameters 371
_refine_ls_number_reflns 4804
_refine_ls_number_restraints 382
_refine_ls_restrained_S_all 1.029
_refine_ls_R_factor_all 0.0250
_refine_ls_R_factor_gt 0.0243
_refine_ls_shift/su_max 0.003
_refine_ls_shift/su_mean 0.000
_refine_ls_structure_factor_coef Fsqd
_refine_ls_weighting_details 'w=1/[\s^2^(Fo^2^)+(0.0373P)^2^+2.3097P] where P=(Fo^2^+2Fc^2^)/3'
_refine_ls_weighting_scheme calc
_refine_ls_wR_factor_gt 0.0658
_refine_ls_wR_factor_ref 0.0662
_reflns_Friedel_coverage 0.000
_reflns_number_gt 4640
_reflns_number_total 4804
_reflns_threshold_expression 'I > 2\s(I)'
_cod_data_source_file d5dt02924d2.cif
_cod_data_source_block pd-bm-nibr-pip_auto
_cod_database_code 7720000
_shelx_shelxl_version_number 2019/3
_shelx_space_group_comment
;
The symmetry employed for this shelxl refinement is uniquely defined
by the following loop, which should always be used as a source of
symmetry information in preference to the above space-group names.
They are only intended as comments.
;
_olex2_refinement_description
;
1. Fixed Uiso
 At 1.2 times of:
  All C(H) groups, All C(H,H) groups
2. Restrained distances
 N5-C12 \\sim N6-C12
 with sigma of 0.02
 N5-C21 \\sim N6-C30
 with sigma of 0.02
 N5-C23 \\sim N6-C26
 with sigma of 0.02
 C21-C25 \\sim C30-C29
 with sigma of 0.02
 C22-C24 \\sim C28-C27
 with sigma of 0.02
 C22-C25 \\sim C28-C29
 with sigma of 0.02
 C23-C24 \\sim C26-C27
 with sigma of 0.02
 N5-C24 \\sim N6-C27
 with sigma of 0.04
 N5-C25 \\sim N6-C29
 with sigma of 0.04
 C12-C21 \\sim C12-C30
 with sigma of 0.04
 C12-C23 \\sim C12-C26
 with sigma of 0.04
 C21-C22 \\sim C30-C28
 with sigma of 0.04
 C21-C23 \\sim C30-C26
 with sigma of 0.04
 C22-C23 \\sim C28-C26
 with sigma of 0.04
 C24-C25 \\sim C27-C29
 with sigma of 0.04
 Br2-Ni1 \\sim Br3-Ni1
 with sigma of 0.02
3. Uiso/Uaniso restraints and constraints
All non-hydrogen atoms have similar U: within 2A with sigma of 0.04 and sigma
for terminal atoms of 0.08 within 2A
4. Rigid body (RIGU) restrains
 Br3, Br2
 with sigma for 1-2 distances of 0.004 and sigma for 1-3 distances of 0.004
5. Others
 Sof(N6)=Sof(C26)=Sof(H26)=Sof(C27)=Sof(H27)=Sof(C28)=Sof(H28A)=Sof(H28B)=
 Sof(C29)=Sof(H29A)=Sof(H29B)=Sof(C30)=Sof(H30A)=Sof(H30B)=1-FVAR(1)
 Sof(N5)=Sof(C21)=Sof(H21A)=Sof(H21B)=Sof(C22)=Sof(H22A)=Sof(H22B)=Sof(C23)=
 Sof(H23A)=Sof(C24)=Sof(H24A)=Sof(C25)=Sof(H25A)=Sof(H25B)=FVAR(1)
 Sof(Br3)=1-FVAR(2)
 Sof(Br2)=FVAR(2)
6.a Secondary CH2 refined with riding coordinates:
 C11(H11A,H11B), C17(H17A,H17B), C18(H18A,H18B), C19(H19A,H19B), C20(H20A,
 H20B), C21(H21A,H21B), C22(H22A,H22B), C25(H25A,H25B), C28(H28A,H28B),
 C29(H29A,H29B), C30(H30A,H30B)
6.b Aromatic/amide H refined with riding coordinates:
 C3(H3), C4(H4), C5(H5), C6(H6), C10(H10), C13(H13), C14(H14), C15(H15),
 C16(H16), C23(H23A), C24(H24A), C26(H26), C27(H27)
;
_olex2_exptl_crystal_mounting_method 'metigen loop'
_olex2_submission_special_instructions 'No special instructions were received'
_oxdiff_exptl_absorpt_empirical_details
;
Empirical correction (ABSPACK) includes:
- Absorption correction using spherical harmonics
- Frame scaling
;

loop_
_space_group_symop_operation_xyz
'x, y, z'
'-x, y+1/2, -z+1/2'
'-x, -y, -z'
'x, -y-1/2, z-1/2'

loop_
_atom_site_label
_atom_site_type_symbol
_atom_site_fract_x
_atom_site_fract_y
_atom_site_fract_z
_atom_site_U_iso_or_equiv
_atom_site_adp_type
_atom_site_occupancy
_atom_site_site_symmetry_order
_atom_site_calc_flag
_atom_site_refinement_flags_posn
_atom_site_refinement_flags_adp
_atom_site_refinement_flags_occupancy
_atom_site_disorder_assembly
_atom_site_disorder_group
Br1 Br 0.86570(2) 0.55980(2) 0.57367(2) 0.01928(7) Uani 1 1 d . . . . .
Br2 Br 0.5837(11) 0.6546(2) 0.9108(7) 0.0343(11) Uani 0.47(5) 1 d D U P A 1
Ni1 Ni 0.70084(3) 0.59328(2) 0.76470(3) 0.01543(8) Uani 1 1 d D U . . .
N1 N 0.52127(16) 0.59625(5) 0.61512(16) 0.0151(3) Uani 1 1 d . U . . .
N2 N 0.84045(18) 0.56942(6) 0.93698(17) 0.0204(3) Uani 1 1 d . U . . .
N3 N 0.61336(17) 0.53183(5) 0.80218(16) 0.0161(3) Uani 1 1 d . U . . .
N4 N 0.54604(19) 0.67412(6) 0.52687(17) 0.0207(3) Uani 1 1 d . U . . .
C1 C 0.5021(2) 0.51766(6) 0.71689(19) 0.0164(3) Uani 1 1 d . U . . .
N5 N 1.0037(11) 0.6343(3) 0.9630(8) 0.0184(15) Uani 0.553(6) 1 d D U P B 1
C2 C 0.4390(2) 0.55555(6) 0.6244(2) 0.0163(4) Uani 1 1 d . U . . .
C3 C 0.4518(2) 0.47081(7) 0.7224(2) 0.0211(4) Uani 1 1 d . U . . .
H3 H 0.375285 0.460077 0.660102 0.025 Uiso 1 1 calc R U . . .
C4 C 0.8486(2) 0.50557(8) 1.1098(2) 0.0234(4) Uani 1 1 d . U . . .
H4 H 0.816795 0.474876 1.138404 0.028 Uiso 1 1 calc R U . . .
C5 C 0.3023(2) 0.55007(7) 0.5611(2) 0.0215(4) Uani 1 1 d . U . . .
H5 H 0.247880 0.521439 0.571666 0.026 Uiso 1 1 calc R U . . .
C6 C 0.5170(2) 0.44031(7) 0.8218(2) 0.0241(4) Uani 1 1 d . U . . .
H6 H 0.484006 0.408371 0.828444 0.029 Uiso 1 1 calc R U . . .
C7 C 0.6783(2) 0.50297(7) 0.8980(2) 0.0181(4) Uani 1 1 d . U . . .
C8 C 0.4671(2) 0.63274(7) 0.53558(19) 0.0179(4) Uani 1 1 d . U . . .
C9 C 0.7962(2) 0.52608(7) 0.9843(2) 0.0191(4) Uani 1 1 d . U . . .
C10 C 0.3272(2) 0.62842(8) 0.4660(2) 0.0238(4) Uani 1 1 d . U . . .
H10 H 0.290133 0.653785 0.409030 0.029 Uiso 1 1 calc R U . . .
C11 C 0.7076(2) 0.67530(7) 0.5292(2) 0.0219(4) Uani 1 1 d . U . . .
H11A H 0.745553 0.647829 0.584481 0.026 Uiso 1 1 calc R U . . .
H11B H 0.741595 0.704662 0.577533 0.026 Uiso 1 1 calc R U . . .
C12 C 0.9420(2) 0.59352(8) 1.0160(2) 0.0245(4) Uani 1 1 d D U . . .
C13 C 0.6302(2) 0.45617(7) 0.9115(2) 0.0225(4) Uani 1 1 d . U . . .
H13 H 0.673798 0.435547 0.980435 0.027 Uiso 1 1 calc R U . . .
C14 C 0.2461(2) 0.58781(8) 0.4812(2) 0.0256(4) Uani 1 1 d . U . . .
H14 H 0.151408 0.585330 0.437172 0.031 Uiso 1 1 calc R U . . .
C15 C 0.9490(2) 0.53109(8) 1.1927(2) 0.0272(4) Uani 1 1 d . U . . .
H15 H 0.985724 0.518228 1.280169 0.033 Uiso 1 1 calc R U . . .
C16 C 0.9947(2) 0.57503(8) 1.1472(2) 0.0271(4) Uani 1 1 d . U . . .
H16 H 1.061795 0.592972 1.204278 0.033 Uiso 1 1 calc R U . . .
C17 C 0.4878(3) 0.71525(7) 0.4486(2) 0.0256(4) Uani 1 1 d . U . . .
H17A H 0.522873 0.744737 0.495525 0.031 Uiso 1 1 calc R U . . .
H17B H 0.378451 0.714936 0.452615 0.031 Uiso 1 1 calc R U . . .
C18 C 0.7688(2) 0.67371(8) 0.3769(2) 0.0272(4) Uani 1 1 d . U . . .
H18A H 0.744185 0.642750 0.332488 0.033 Uiso 1 1 calc R U . . .
H18B H 0.877882 0.676597 0.380680 0.033 Uiso 1 1 calc R U . . .
C19 C 0.5364(3) 0.71514(8) 0.2920(2) 0.0295(5) Uani 1 1 d . U . . .
H19A H 0.494765 0.687055 0.242305 0.035 Uiso 1 1 calc R U . . .
H19B H 0.498916 0.743977 0.243179 0.035 Uiso 1 1 calc R U . . .
C20 C 0.7048(3) 0.71389(8) 0.2844(2) 0.0319(5) Uani 1 1 d . U . . .
H20A H 0.745157 0.744646 0.317965 0.038 Uiso 1 1 calc R U . . .
H20B H 0.735336 0.709333 0.183445 0.038 Uiso 1 1 calc R U . . .
C21 C 1.0818(8) 0.6665(2) 1.0606(9) 0.0286(16) Uani 0.553(6) 1 d D U P B 1
H21A H 1.185449 0.655851 1.072130 0.034 Uiso 0.553(6) 1 calc R U P B 1
H21B H 1.034374 0.665634 1.156063 0.034 Uiso 0.553(6) 1 calc R U P B 1
C22 C 1.1388(7) 0.7207(2) 0.8510(7) 0.0326(14) Uani 0.553(6) 1 d D U P B 1
H22A H 1.244181 0.730154 0.853960 0.039 Uiso 0.553(6) 1 calc R U P B 1
H22B H 1.083152 0.745348 0.797552 0.039 Uiso 0.553(6) 1 calc R U P B 1
C23 C 1.0667(5) 0.63490(14) 0.8188(4) 0.0235(10) Uani 0.553(6) 1 d D U P B 1
H23A H 1.063453 0.606697 0.762986 0.028 Uiso 0.553(6) 1 calc R U P B 1
C24 C 1.1221(9) 0.6696(3) 0.7687(6) 0.0519(17) Uani 0.553(6) 1 d D U P B 1
H24A H 1.159240 0.667399 0.673755 0.062 Uiso 0.553(6) 1 calc R U P B 1
C25 C 1.0795(5) 0.71692(14) 1.0036(5) 0.0337(11) Uani 0.553(6) 1 d D U P B 1
H25A H 1.139778 0.737314 1.067685 0.040 Uiso 0.553(6) 1 calc R U P B 1
H25B H 0.976686 0.728959 1.005201 0.040 Uiso 0.553(6) 1 calc R U P B 1
N6 N 0.9722(15) 0.6404(4) 0.9693(11) 0.031(3) Uani 0.447(6) 1 d D U P B 2
C26 C 0.9737(7) 0.6557(2) 0.8205(6) 0.0376(16) Uani 0.447(6) 1 d D U P B 2
H26 H 0.901133 0.641025 0.761289 0.045 Uiso 0.447(6) 1 calc R U P B 2
C27 C 1.0547(7) 0.6853(2) 0.7561(6) 0.0244(12) Uani 0.447(6) 1 d D U P B 2
H27 H 1.041111 0.694465 0.658761 0.029 Uiso 0.447(6) 1 calc R U P B 2
C28 C 1.1934(10) 0.7070(3) 0.8663(7) 0.044(2) Uani 0.447(6) 1 d D U P B 2
H28A H 1.289671 0.698647 0.823190 0.053 Uiso 0.447(6) 1 calc R U P B 2
H28B H 1.186313 0.742100 0.867129 0.053 Uiso 0.447(6) 1 calc R U P B 2
C29 C 1.1936(6) 0.6895(3) 1.0234(6) 0.0453(17) Uani 0.447(6) 1 d D U P B 2
H29A H 1.259883 0.661681 1.033280 0.054 Uiso 0.447(6) 1 calc R U P B 2
H29B H 1.230830 0.714903 1.087529 0.054 Uiso 0.447(6) 1 calc R U P B 2
C30 C 1.0376(9) 0.6758(4) 1.0663(12) 0.032(2) Uani 0.447(6) 1 d D U P B 2
H30A H 1.039422 0.662892 1.165215 0.038 Uiso 0.447(6) 1 calc R U P B 2
H30B H 0.974678 0.704562 1.066403 0.038 Uiso 0.447(6) 1 calc R U P B 2
Br3 Br 0.5959(6) 0.65365(15) 0.9150(5) 0.0218(8) Uani 0.53(5) 1 d D U P A 2
H24 H 1.105(4) 0.6859(14) 0.666(4) 0.070(11) Uiso 1 1 d . . . . .
H23 H 0.988(7) 0.622(2) 0.765(7) 0.14(2) Uiso 1 1 d . . . . .

loop_
_atom_site_aniso_label
_atom_site_aniso_U_11
_atom_site_aniso_U_22
_atom_site_aniso_U_33
_atom_site_aniso_U_23
_atom_site_aniso_U_13
_atom_site_aniso_U_12
Br1 0.01606(10) 0.02272(11) 0.01909(11) -0.00095(7) 0.00237(7) -0.00025(7)
Br2 0.065(2) 0.0195(10) 0.0184(9) -0.0017(6) -0.0004(11) 0.0104(10)
Ni1 0.01904(16) 0.01374(16) 0.01348(16) 0.00043(11) -0.00117(12) -0.00184(11)
N1 0.0160(7) 0.0159(7) 0.0134(7) -0.0009(6) 0.0000(5) 0.0002(6)
N2 0.0224(8) 0.0244(8) 0.0143(8) 0.0008(6) -0.0013(6) -0.0006(7)
N3 0.0170(7) 0.0163(7) 0.0150(7) -0.0004(6) 0.0037(6) 0.0006(6)
N4 0.0279(8) 0.0163(8) 0.0178(8) 0.0041(6) -0.0022(6) 0.0023(6)
C1 0.0165(8) 0.0168(8) 0.0160(9) -0.0018(7) 0.0062(7) -0.0006(7)
N5 0.015(3) 0.025(2) 0.015(2) -0.0044(16) -0.0034(16) -0.0016(19)
C2 0.0173(8) 0.0183(9) 0.0133(8) -0.0021(7) 0.0037(7) -0.0018(7)
C3 0.0217(9) 0.0178(9) 0.0240(10) -0.0038(7) 0.0080(7) -0.0030(7)
C4 0.0239(9) 0.0293(10) 0.0172(9) 0.0047(8) 0.0061(7) 0.0103(8)
C5 0.0195(9) 0.0282(10) 0.0168(9) -0.0019(8) 0.0025(7) -0.0063(8)
C6 0.0270(10) 0.0147(9) 0.0309(11) 0.0003(8) 0.0133(8) -0.0016(7)
C7 0.0188(9) 0.0196(9) 0.0161(9) 0.0023(7) 0.0072(7) 0.0040(7)
C8 0.0202(9) 0.0202(9) 0.0132(8) -0.0006(7) 0.0007(7) 0.0039(7)
C9 0.0204(9) 0.0231(9) 0.0138(9) 0.0010(7) 0.0042(7) 0.0050(7)
C10 0.0219(9) 0.0321(11) 0.0173(9) 0.0030(8) -0.0021(7) 0.0048(8)
C11 0.0280(10) 0.0188(9) 0.0189(9) 0.0031(7) -0.0021(7) -0.0052(8)
C12 0.0241(10) 0.0330(11) 0.0165(9) -0.0023(8) -0.0016(7) -0.0019(8)
C13 0.0258(10) 0.0179(9) 0.0239(10) 0.0047(7) 0.0089(8) 0.0050(7)
C14 0.0182(9) 0.0430(12) 0.0155(9) 0.0002(8) -0.0025(7) -0.0009(8)
C15 0.0255(10) 0.0423(12) 0.0137(9) 0.0021(8) 0.0009(7) 0.0153(9)
C16 0.0249(10) 0.0398(12) 0.0167(9) -0.0052(9) -0.0036(8) 0.0060(9)
C17 0.0413(12) 0.0169(9) 0.0185(10) 0.0030(7) -0.0023(8) 0.0073(8)
C18 0.0331(11) 0.0248(10) 0.0238(10) 0.0016(8) 0.0047(8) -0.0018(8)
C19 0.0496(13) 0.0226(10) 0.0163(10) 0.0021(8) -0.0023(9) 0.0064(9)
C20 0.0504(14) 0.0272(11) 0.0181(10) 0.0050(8) 0.0059(9) -0.0020(10)
C21 0.033(4) 0.030(3) 0.022(2) -0.010(2) -0.005(3) -0.008(3)
C22 0.028(3) 0.031(3) 0.039(3) 0.003(2) -0.011(2) -0.009(2)
C23 0.031(2) 0.0221(19) 0.0169(18) -0.0046(14) 0.0009(14) -0.0105(17)
C24 0.067(4) 0.061(4) 0.028(3) -0.020(3) 0.013(3) -0.030(4)
C25 0.042(2) 0.024(2) 0.034(2) -0.0105(17) -0.0022(18) -0.0086(17)
N6 0.033(7) 0.037(4) 0.021(3) -0.001(3) -0.008(3) -0.017(4)
C26 0.041(3) 0.047(3) 0.024(3) -0.001(2) -0.012(2) -0.022(3)
C27 0.028(3) 0.024(3) 0.021(3) 0.006(2) -0.007(2) -0.005(2)
C28 0.053(5) 0.051(5) 0.028(3) -0.014(3) 0.002(3) -0.038(4)
C29 0.034(3) 0.064(4) 0.037(3) -0.018(3) -0.002(2) -0.016(3)
C30 0.022(4) 0.048(5) 0.025(3) -0.012(3) -0.001(3) -0.002(3)
Br3 0.0360(16) 0.0140(8) 0.0154(8) -0.0024(5) 0.0012(4) 0.0044(5)

loop_
_atom_type_symbol
_atom_type_description
_atom_type_scat_dispersion_real
_atom_type_scat_dispersion_imag
_atom_type_scat_source
C C 0.0181 0.0091 'International Tables Vol C Tables 4.2.6.8 and 6.1.1.4'
H H 0.0000 0.0000 'International Tables Vol C Tables 4.2.6.8 and 6.1.1.4'
Br Br -0.6763 1.2805 'International Tables Vol C Tables 4.2.6.8 and 6.1.1.4'
N N 0.0311 0.0180 'International Tables Vol C Tables 4.2.6.8 and 6.1.1.4'
Ni Ni -3.0029 0.5091 'International Tables Vol C Tables 4.2.6.8 and 6.1.1.4'

loop_
_geom_angle_atom_site_label_1
_geom_angle_atom_site_label_2
_geom_angle_atom_site_label_3
_geom_angle
_geom_angle_site_symmetry_1
_geom_angle_site_symmetry_3
_geom_angle_publ_flag
Br2 Ni1 Br1 157.01(12) . . ?
N1 Ni1 Br1 90.29(4) . . ?
N1 Ni1 Br2 90.3(2) . . ?
N1 Ni1 N2 160.55(6) . . ?
N1 Ni1 Br3 92.91(16) . . ?
N2 Ni1 Br1 93.60(5) . . ?
N2 Ni1 Br2 93.5(2) . . ?
N2 Ni1 Br3 91.08(15) . . ?
N3 Ni1 Br1 92.13(5) . . ?
N3 Ni1 Br2 110.65(14) . . ?
N3 Ni1 N1 80.94(6) . . ?
N3 Ni1 N2 79.88(7) . . ?
N3 Ni1 Br3 111.39(10) . . ?
Br3 Ni1 Br1 156.48(9) . . ?
C2 N1 Ni1 109.70(12) . . ?
C8 N1 Ni1 131.06(12) . . ?
C8 N1 C2 118.30(16) . . ?
C9 N2 Ni1 110.55(12) . . ?
C12 N2 Ni1 130.03(14) . . ?
C12 N2 C9 118.29(17) . . ?
C1 N3 Ni1 117.79(12) . . ?
C1 N3 C7 122.60(16) . . ?
C7 N3 Ni1 118.98(13) . . ?
C8 N4 C11 122.69(16) . . ?
C8 N4 C17 121.08(17) . . ?
C11 N4 C17 110.22(16) . . ?
N3 C1 C2 114.49(16) . . ?
N3 C1 C3 120.22(18) . . ?
C3 C1 C2 125.26(18) . . ?
C12 N5 C21 119.5(6) . . ?
C12 N5 C23 120.2(6) . . ?
C23 N5 C21 112.0(6) . . ?
N1 C2 C1 115.61(16) . . ?
N1 C2 C5 123.64(17) . . ?
C5 C2 C1 120.63(17) . . ?
C1 C3 H3 120.9 . . ?
C6 C3 C1 118.11(19) . . ?
C6 C3 H3 120.9 . . ?
C9 C4 H4 120.9 . . ?
C9 C4 C15 118.2(2) . . ?
C15 C4 H4 120.9 . . ?
C2 C5 H5 121.1 . . ?
C2 C5 C14 117.88(18) . . ?
C14 C5 H5 121.1 . . ?
C3 C6 H6 119.7 . . ?
C13 C6 C3 120.56(18) . . ?
C13 C6 H6 119.7 . . ?
N3 C7 C9 113.92(16) . . ?
N3 C7 C13 119.84(18) . . ?
C13 C7 C9 126.21(18) . . ?
N1 C8 N4 119.35(16) . . ?
N1 C8 C10 120.07(18) . . ?
N4 C8 C10 120.55(17) . . ?
N2 C9 C4 123.25(19) . . ?
N2 C9 C7 115.55(16) . . ?
C4 C9 C7 121.06(18) . . ?
C8 C10 H10 120.0 . . ?
C14 C10 C8 120.04(19) . . ?
C14 C10 H10 120.0 . . ?
N4 C11 H11A 109.5 . . ?
N4 C11 H11B 109.5 . . ?
N4 C11 C18 110.76(16) . . ?
H11A C11 H11B 108.1 . . ?
C18 C11 H11A 109.5 . . ?
C18 C11 H11B 109.5 . . ?
N2 C12 N5 120.1(4) . . ?
N2 C12 C16 120.7(2) . . ?
N2 C12 N6 115.6(5) . . ?
N5 C12 C16 119.1(4) . . ?
C16 C12 N6 123.1(5) . . ?
C6 C13 C7 118.62(18) . . ?
C6 C13 H13 120.7 . . ?
C7 C13 H13 120.7 . . ?
C5 C14 H14 120.0 . . ?
C10 C14 C5 120.02(18) . . ?
C10 C14 H14 120.0 . . ?
C4 C15 H15 120.2 . . ?
C16 C15 C4 119.50(19) . . ?
C16 C15 H15 120.2 . . ?
C12 C16 H16 120.0 . . ?
C15 C16 C12 120.0(2) . . ?
C15 C16 H16 120.0 . . ?
N4 C17 H17A 109.3 . . ?
N4 C17 H17B 109.3 . . ?
N4 C17 C19 111.66(17) . . ?
H17A C17 H17B 107.9 . . ?
C19 C17 H17A 109.3 . . ?
C19 C17 H17B 109.3 . . ?
C11 C18 H18A 109.4 . . ?
C11 C18 H18B 109.4 . . ?
C11 C18 C20 111.23(18) . . ?
H18A C18 H18B 108.0 . . ?
C20 C18 H18A 109.4 . . ?
C20 C18 H18B 109.4 . . ?
C17 C19 H19A 109.7 . . ?
C17 C19 H19B 109.7 . . ?
H19A C19 H19B 108.2 . . ?
C20 C19 C17 109.77(18) . . ?
C20 C19 H19A 109.7 . . ?
C20 C19 H19B 109.7 . . ?
C18 C20 H20A 109.3 . . ?
C18 C20 H20B 109.3 . . ?
C19 C20 C18 111.39(18) . . ?
C19 C20 H20A 109.4 . . ?
C19 C20 H20B 109.3 . . ?
H20A C20 H20B 108.0 . . ?
N5 C21 H21A 109.4 . . ?
N5 C21 H21B 109.4 . . ?
N5 C21 C25 111.0(6) . . ?
H21A C21 H21B 108.0 . . ?
C25 C21 H21A 109.4 . . ?
C25 C21 H21B 109.4 . . ?
H22A C22 H22B 108.2 . . ?
C24 C22 H22A 109.7 . . ?
C24 C22 H22B 109.7 . . ?
C25 C22 H22A 109.7 . . ?
C25 C22 H22B 109.7 . . ?
C25 C22 C24 110.1(4) . . ?
N5 C23 H23A 118.8 . . ?
N5 C23 H23 101(4) . . ?
H23A C23 H23 51.2 . . ?
C24 C23 N5 122.4(5) . . ?
C24 C23 H23A 118.8 . . ?
C24 C23 H23 115(4) . . ?
C22 C24 H24A 117.5 . . ?
C22 C24 H24 93(2) . . ?
C23 C24 C22 125.0(5) . . ?
C23 C24 H24A 117.5 . . ?
C23 C24 H24 130(2) . . ?
H24A C24 H24 41.3 . . ?
C21 C25 C22 112.8(4) . . ?
C21 C25 H25A 109.0 . . ?
C21 C25 H25B 109.0 . . ?
C22 C25 H25A 109.0 . . ?
C22 C25 H25B 109.0 . . ?
H25A C25 H25B 107.8 . . ?
C12 N6 C26 125.0(8) . . ?
C12 N6 C30 121.5(8) . . ?
C26 N6 C30 112.2(8) . . ?
N6 C26 H26 114.4 . . ?
N6 C26 H23 101(3) . . ?
H26 C26 H23 54.9 . . ?
C27 C26 N6 131.2(6) . . ?
C27 C26 H26 114.4 . . ?
C27 C26 H23 106(3) . . ?
C26 C27 H27 124.1 . . ?
C26 C27 C28 111.9(5) . . ?
C26 C27 H24 135(2) . . ?
H27 C27 H24 38.4 . . ?
C28 C27 H27 124.1 . . ?
C28 C27 H24 100(2) . . ?
C27 C28 H28A 108.2 . . ?
C27 C28 H28B 108.2 . . ?
H28A C28 H28B 107.3 . . ?
C29 C28 C27 116.5(5) . . ?
C29 C28 H28A 108.2 . . ?
C29 C28 H28B 108.2 . . ?
C28 C29 H29A 109.8 . . ?
C28 C29 H29B 109.8 . . ?
H29A C29 H29B 108.2 . . ?
C30 C29 C28 109.5(6) . . ?
C30 C29 H29A 109.8 . . ?
C30 C29 H29B 109.8 . . ?
N6 C30 C29 112.5(8) . . ?
N6 C30 H30A 109.1 . . ?
N6 C30 H30B 109.1 . . ?
C29 C30 H30A 109.1 . . ?
C29 C30 H30B 109.1 . . ?
H30A C30 H30B 107.8 . . ?

loop_
_geom_bond_atom_site_label_1
_geom_bond_atom_site_label_2
_geom_bond_distance
_geom_bond_site_symmetry_2
_geom_bond_publ_flag
Br1 Ni1 2.5120(4) . ?
Br2 Ni1 2.445(6) . ?
Ni1 N1 2.1349(15) . ?
Ni1 N2 2.1438(17) . ?
Ni1 N3 1.9357(16) . ?
Ni1 Br3 2.401(4) . ?
N1 C2 1.370(2) . ?
N1 C8 1.357(2) . ?
N2 C9 1.359(3) . ?
N2 C12 1.356(3) . ?
N3 C1 1.339(2) . ?
N3 C7 1.340(2) . ?
N4 C8 1.370(3) . ?
N4 C11 1.461(3) . ?
N4 C17 1.465(2) . ?
C1 C2 1.483(3) . ?
C1 C3 1.397(3) . ?
N5 C12 1.370(7) . ?
N5 C21 1.462(8) . ?
N5 C23 1.462(8) . ?
C2 C5 1.376(3) . ?
C3 H3 0.9500 . ?
C3 C6 1.392(3) . ?
C4 H4 0.9500 . ?
C4 C9 1.385(3) . ?
C4 C15 1.388(3) . ?
C5 H5 0.9500 . ?
C5 C14 1.392(3) . ?
C6 H6 0.9500 . ?
C6 C13 1.391(3) . ?
C7 C9 1.482(3) . ?
C7 C13 1.394(3) . ?
C8 C10 1.423(3) . ?
C10 H10 0.9500 . ?
C10 C14 1.367(3) . ?
C11 H11A 0.9900 . ?
C11 H11B 0.9900 . ?
C11 C18 1.526(3) . ?
C12 C16 1.409(3) . ?
C12 N6 1.416(9) . ?
C13 H13 0.9500 . ?
C14 H14 0.9500 . ?
C15 H15 0.9500 . ?
C15 C16 1.373(3) . ?
C16 H16 0.9500 . ?
C17 H17A 0.9900 . ?
C17 H17B 0.9900 . ?
C17 C19 1.526(3) . ?
C18 H18A 0.9900 . ?
C18 H18B 0.9900 . ?
C18 C20 1.534(3) . ?
C19 H19A 0.9900 . ?
C19 H19B 0.9900 . ?
C19 C20 1.525(4) . ?
C20 H20A 0.9900 . ?
C20 H20B 0.9900 . ?
C21 H21A 0.9900 . ?
C21 H21B 0.9900 . ?
C21 C25 1.516(8) . ?
C22 H22A 0.9900 . ?
C22 H22B 0.9900 . ?
C22 C24 1.636(7) . ?
C22 C25 1.526(7) . ?
C23 H23A 0.9500 . ?
C23 C24 1.195(7) . ?
C23 H23 0.94(6) . ?
C24 H24A 0.9500 . ?
C24 H24 1.07(4) . ?
C25 H25A 0.9900 . ?
C25 H25B 0.9900 . ?
N6 C26 1.452(10) . ?
N6 C30 1.468(10) . ?
C26 H26 0.9500 . ?
C26 C27 1.263(7) . ?
C26 H23 1.08(6) . ?
C27 H27 0.9500 . ?
C27 C28 1.728(8) . ?
C27 H24 0.95(4) . ?
C28 H28A 0.9900 . ?
C28 H28B 0.9900 . ?
C28 C29 1.545(9) . ?
C29 H29A 0.9900 . ?
C29 H29B 0.9900 . ?
C29 C30 1.519(9) . ?
C30 H30A 0.9900 . ?
C30 H30B 0.9900 . ?

loop_
_geom_torsion_atom_site_label_1
_geom_torsion_atom_site_label_2
_geom_torsion_atom_site_label_3
_geom_torsion_atom_site_label_4
_geom_torsion
_geom_torsion_site_symmetry_1
_geom_torsion_site_symmetry_2
_geom_torsion_site_symmetry_3
_geom_torsion_site_symmetry_4
_geom_torsion_publ_flag
Ni1 N1 C2 C1 -7.90(18) . . . . ?
Ni1 N1 C2 C5 168.09(15) . . . . ?
Ni1 N1 C8 N4 11.2(3) . . . . ?
Ni1 N1 C8 C10 -166.78(14) . . . . ?
Ni1 N2 C9 C4 -168.40(15) . . . . ?
Ni1 N2 C9 C7 7.28(19) . . . . ?
Ni1 N2 C12 N5 -21.9(5) . . . . ?
Ni1 N2 C12 C16 163.53(15) . . . . ?
Ni1 N2 C12 N6 -7.2(6) . . . . ?
Ni1 N3 C1 C2 -12.7(2) . . . . ?
Ni1 N3 C1 C3 168.94(13) . . . . ?
Ni1 N3 C7 C9 10.9(2) . . . . ?
Ni1 N3 C7 C13 -170.67(13) . . . . ?
N1 C2 C5 C14 1.2(3) . . . . ?
N1 C8 C10 C14 1.1(3) . . . . ?
N2 C12 C16 C15 3.4(3) . . . . ?
N2 C12 N6 C26 -35.0(13) . . . . ?
N2 C12 N6 C30 159.0(8) . . . . ?
N3 C1 C2 N1 13.6(2) . . . . ?
N3 C1 C2 C5 -162.52(17) . . . . ?
N3 C1 C3 C6 2.2(3) . . . . ?
N3 C7 C9 N2 -11.9(2) . . . . ?
N3 C7 C9 C4 163.89(17) . . . . ?
N3 C7 C13 C6 1.4(3) . . . . ?
N4 C8 C10 C14 -176.82(19) . . . . ?
N4 C11 C18 C20 55.5(2) . . . . ?
N4 C17 C19 C20 -57.0(2) . . . . ?
C1 N3 C7 C9 -178.37(16) . . . . ?
C1 N3 C7 C13 0.1(3) . . . . ?
C1 C2 C5 C14 176.99(17) . . . . ?
C1 C3 C6 C13 -0.7(3) . . . . ?
N5 C12 C16 C15 -171.2(5) . . . . ?
N5 C21 C25 C22 -54.2(7) . . . . ?
N5 C23 C24 C22 0.9(13) . . . . ?
C2 N1 C8 N4 178.79(16) . . . . ?
C2 N1 C8 C10 0.9(3) . . . . ?
C2 C1 C3 C6 -175.97(17) . . . . ?
C2 C5 C14 C10 0.8(3) . . . . ?
C3 C1 C2 N1 -168.14(17) . . . . ?
C3 C1 C2 C5 15.7(3) . . . . ?
C3 C6 C13 C7 -1.0(3) . . . . ?
C4 C15 C16 C12 -1.2(3) . . . . ?
C7 N3 C1 C2 176.46(16) . . . . ?
C7 N3 C1 C3 -1.9(3) . . . . ?
C8 N1 C2 C1 -178.02(15) . . . . ?
C8 N1 C2 C5 -2.0(3) . . . . ?
C8 N4 C11 C18 92.3(2) . . . . ?
C8 N4 C17 C19 -91.3(2) . . . . ?
C8 C10 C14 C5 -1.9(3) . . . . ?
C9 N2 C12 N5 171.5(5) . . . . ?
C9 N2 C12 C16 -3.0(3) . . . . ?
C9 N2 C12 N6 -173.7(6) . . . . ?
C9 C4 C15 C16 -1.1(3) . . . . ?
C9 C7 C13 C6 179.61(18) . . . . ?
C11 N4 C8 N1 33.3(3) . . . . ?
C11 N4 C8 C10 -148.81(18) . . . . ?
C11 N4 C17 C19 62.1(2) . . . . ?
C11 C18 C20 C19 -51.2(2) . . . . ?
C12 N2 C9 C4 0.6(3) . . . . ?
C12 N2 C9 C7 176.33(17) . . . . ?
C12 N5 C21 C25 -154.0(7) . . . . ?
C12 N5 C23 C24 -179.7(8) . . . . ?
C12 N6 C26 C27 -143.5(10) . . . . ?
C12 N6 C30 C29 112.3(11) . . . . ?
C13 C7 C9 N2 169.81(18) . . . . ?
C13 C7 C9 C4 -14.4(3) . . . . ?
C15 C4 C9 N2 1.4(3) . . . . ?
C15 C4 C9 C7 -174.02(17) . . . . ?
C16 C12 N6 C26 154.6(8) . . . . ?
C16 C12 N6 C30 -11.5(14) . . . . ?
C17 N4 C8 N1 -176.68(17) . . . . ?
C17 N4 C8 C10 1.2(3) . . . . ?
C17 N4 C11 C18 -60.6(2) . . . . ?
C17 C19 C20 C18 51.2(2) . . . . ?
C21 N5 C12 N2 164.0(6) . . . . ?
C21 N5 C12 C16 -21.4(10) . . . . ?
C21 N5 C23 C24 -31.6(11) . . . . ?
C23 N5 C12 N2 -50.3(10) . . . . ?
C23 N5 C12 C16 124.3(7) . . . . ?
C23 N5 C21 C25 57.7(9) . . . . ?
C24 C22 C25 C21 24.0(7) . . . . ?
C25 C22 C24 C23 2.5(11) . . . . ?
N6 C12 C16 C15 173.4(7) . . . . ?
N6 C26 C27 C28 4.9(13) . . . . ?
C26 N6 C30 C29 -55.4(13) . . . . ?
C26 C27 C28 C29 -2.5(11) . . . . ?
C27 C28 C29 C30 -26.5(10) . . . . ?
C28 C29 C30 N6 55.6(11) . . . . ?
C30 N6 C26 C27 23.7(16) . . . . ?
